data_9011527
loop_
_publ_author_name
'Hennig, C.'
'Reck, G.'
'Reich, T.'
'Robberg, A.'
'Kraus, W.'
'Sieler, J.'

_publ_section_title
;
 EXAFS and XRD investigations of zeunerite and meta-zeunerite
 Sample: Disordered
;
_journal_name_full 'Zeitschrift fur Kristallographie'
_journal_page_first 37
_journal_page_last 45
_journal_volume 218
_journal_year 2003
_chemical_compound_source Synthetic
_chemical_formula_sum 'As Cu0.5 H8 O10 U'
_chemical_name_mineral Metazeunerite
_space_group_IT_number 129
_symmetry_space_group_name_Hall '-P 4a 2a'
_symmetry_space_group_name_H-M 'P 4/n m m :2'
_cell_angle_alpha 90
_cell_angle_beta 90
_cell_angle_gamma 90
_cell_formula_units_Z 2
_cell_length_a 7.1065
_cell_length_b 7.1065
_cell_length_c 8.7095
_cell_volume 439.850
_database_code_amcsd 0011098
_exptl_crystal_density_diffrn 3.872
_cod_original_sg_symbol_H-M 'P 4/n m m'
_cod_original_formula_sum 'Cu.5 U As O10 H8'
_cod_database_code 9011527

loop_
_space_group_symop_operation_xyz
x,y,z
1/2-y,1/2-x,z
1/2+y,1/2+x,-z
1/2+y,-x,-z
1/2-y,x,z
x,1/2-y,z
-x,1/2+y,-z
1/2+x,1/2+y,-z
1/2-x,1/2-y,z
y,x,z
-y,-x,-z
-y,1/2+x,-z
y,1/2-x,z
1/2-x,y,z
1/2+x,-y,-z
-x,-y,-z

loop_
_atom_site_label
_atom_site_fract_x
_atom_site_fract_y
_atom_site_fract_z
_atom_site_occupancy
_atom_site_U_iso_or_equiv
_atom_site_type_symbol
_atom_site_attached_hydrogens
Cu 0.25000 0.25000 0.37830 0.50000 0.02100 Cu 0
U 0.25000 0.25000 0.88960 1.00000 0.01400 U 0
As 0.75000 0.25000 0.00000 1.00000 0.01600 As 0
O1ax 0.25000 0.25000 0.09440 1.00000 0.01700 O 0
O2ax 0.25000 0.25000 0.68590 1.00000 0.01700 O 0
Oeq 0.80050 0.43300 0.11570 0.50000 0.01900 O 0
Wat 0.18700 0.51690 0.38360 0.50000 0.05600 O 2

loop_
_cod_changelog_entry_id
_cod_changelog_entry_author
_cod_changelog_entry_date
_cod_changelog_entry_text
1
;cod-tools version 3.8.0
Id: cif_guess_AMCSD_atom_types 9581 2023-05-17 12:35:41Z saulius
;
2023-05-18T11:41:35+03:00
;Derived atom types and hydrogen counts
from atom names that follow the AMCSD naming convention
(Wat == water, O-H == hydroxyl).
;

loop_
_cod_related_entry_id
_cod_related_entry_database
_cod_related_entry_code
1 AMCSD 0011098
